data_4509491
loop_
_publ_author_name
'Basu, Tannistha'
'Sparkes, Hazel A.'
'Bhunia, Manas Kumar'
'Mondal, Raju'

_publ_section_title
;
 Identification of Reaction Conditions That Can Reproducibly Lead to a
 Particular Vertex Geometry: Quest for a Robust and Reproducible
 Metal-Carboxylate Noncluster-type SBU
;
_journal_issue 8
_journal_name_full 'Crystal Growth &amp; Design'
_journal_page_first 3488
_journal_paper_doi 10.1021/cg900195f
_journal_volume 9
_journal_year 2009
_chemical_formula_sum 'C16 H22 N4 O4 Zn'
_chemical_formula_weight 399.75
_chemical_name_systematic
;

 ?

;
_space_group_IT_number 61
_symmetry_cell_setting orthorhombic
_symmetry_space_group_name_Hall '-P 2ac 2ab'
_symmetry_space_group_name_H-M 'P b c a'
_atom_sites_solution_hydrogens geom
_atom_sites_solution_primary direct
_atom_sites_solution_secondary difmap
_audit_creation_method SHELXL-97
_cell_angle_alpha 90.00
_cell_angle_beta 90.00
_cell_angle_gamma 90.00
_cell_formula_units_Z 8
_cell_length_a 15.5048(4)
_cell_length_b 9.8540(2)
_cell_length_c 24.3284(6)
_cell_measurement_reflns_used 7168
_cell_measurement_temperature 296(2)
_cell_measurement_theta_max 25.1
_cell_measurement_theta_min 2.51
_cell_volume 3717.00(15)
_computing_cell_refinement 'Bruker APEX-2'
_computing_data_collection 'Bruker APEX-2'
_computing_data_reduction 'Bruker SHELXTL'
_computing_molecular_graphics 'Bruker SHELXTL'
_computing_publication_material 'Bruker SHELXTL'
_computing_structure_refinement 'SHELXL-97 (Sheldrick, 1997)'
_computing_structure_solution 'SHELXS-97 (Sheldrick, 1990)'
_diffrn_ambient_temperature 296(2)
_diffrn_detector_area_resol_mean 8
_diffrn_measured_fraction_theta_full 1.000
_diffrn_measured_fraction_theta_max 1.000
_diffrn_measurement_device_type 'Bruker APEX-2 CCD area detector'
_diffrn_measurement_method '/w scans'
_diffrn_radiation_monochromator graphite
_diffrn_radiation_source 'fine-focus sealed tube'
_diffrn_radiation_type MoK\a
_diffrn_radiation_wavelength 0.71073
_diffrn_reflns_av_R_equivalents 0.0486
_diffrn_reflns_av_sigmaI/netI 0.0212
_diffrn_reflns_limit_h_max 18
_diffrn_reflns_limit_h_min -18
_diffrn_reflns_limit_k_max 11
_diffrn_reflns_limit_k_min -11
_diffrn_reflns_limit_l_max 29
_diffrn_reflns_limit_l_min -29
_diffrn_reflns_number 43147
_diffrn_reflns_theta_full 25.61
_diffrn_reflns_theta_max 25.61
_diffrn_reflns_theta_min 1.67
_diffrn_standards_decay_% 0
_exptl_absorpt_coefficient_mu 1.349
_exptl_absorpt_correction_T_max 1.0000
_exptl_absorpt_correction_T_min 0.882800
_exptl_absorpt_correction_type multi-scan
_exptl_absorpt_process_details 'SADABS v.2.03 (Bruker, 2001), R(int)=0.0483 before correction'
_exptl_crystal_colour Colourless
_exptl_crystal_density_diffrn 1.429
_exptl_crystal_density_meas ?
_exptl_crystal_density_method 'not measured'
_exptl_crystal_description Plate
_exptl_crystal_F_000 1664
_exptl_crystal_size_max 0.34
_exptl_crystal_size_mid 0.28
_exptl_crystal_size_min 0.22
_refine_diff_density_max 0.286
_refine_diff_density_min -0.332
_refine_diff_density_rms 0.048
_refine_ls_extinction_method none
_refine_ls_goodness_of_fit_ref 1.035
_refine_ls_hydrogen_treatment mixed
_refine_ls_matrix_type full
_refine_ls_number_parameters 302
_refine_ls_number_reflns 3496
_refine_ls_number_restraints 0
_refine_ls_restrained_S_all 1.035
_refine_ls_R_factor_all 0.0445
_refine_ls_R_factor_gt 0.0299
_refine_ls_shift/su_max 0.000
_refine_ls_shift/su_mean 0.000
_refine_ls_structure_factor_coef Fsqd
_refine_ls_weighting_details 'calc w=1/[\s^2^(Fo^2^)+(0.0430P)^2^+1.6528P] where P=(Fo^2^+2Fc^2^)/3'
_refine_ls_weighting_scheme calc
_refine_ls_wR_factor_gt 0.0775
_refine_ls_wR_factor_ref 0.0851
_reflns_number_gt 2690
_reflns_number_total 3496
_reflns_threshold_expression I>2\s(I)
_cod_data_source_file cg900195fsup4.cif
_cod_data_source_block rm27
_cod_depositor_comments
;
The following automatic conversions were performed:

'_symmetry_cell_setting' value 'Orthorhombic' changed to
'orthorhombic' according to
/home/saulius/struct/CIF-dictionaries/cif_core.dic dictionary named
'cif_core.dic' version 2.4.2 from 2011-04-26.

Automatic conversion script
Id: cif_fix_values 1891 2012-01-12 08:04:46Z andrius 

The following automatic conversions were performed:

'_exptl_crystal_density_meas' value 'not measured' was changed to '?'
- the value is perceived as not measured.

Automatic conversion script
Id: cif_fix_values 3008 2015-01-20 13:52:24Z robertas 
;
_cod_original_sg_symbol_H-M Pbca
_cod_database_code 4509491

loop_
_symmetry_equiv_pos_as_xyz
'x, y, z'
'-x+1/2, -y, z+1/2'
'-x, y+1/2, -z+1/2'
'x+1/2, -y+1/2, -z'
'-x, -y, -z'
'x-1/2, y, -z-1/2'
'x, -y-1/2, z-1/2'
'-x-1/2, y-1/2, z'

loop_
_atom_site_label
_atom_site_type_symbol
_atom_site_fract_x
_atom_site_fract_y
_atom_site_fract_z
_atom_site_U_iso_or_equiv
_atom_site_adp_type
_atom_site_occupancy
_atom_site_symmetry_multiplicity
_atom_site_calc_flag
_atom_site_refinement_flags
Zn1 Zn 0.006054(16) 0.20159(3) 0.623474(10) 0.03311(11) Uani 1 1 d .
N1 N -0.00559(12) 0.4036(2) 0.63133(8) 0.0386(5) Uani 1 1 d .
N3 N 0.01507(12) 0.1648(2) 0.54244(8) 0.0331(4) Uani 1 1 d .
N4 N -0.05914(13) 0.1410(2) 0.51538(7) 0.0324(4) Uani 1 1 d .
C17 C -0.03580(15) 0.6257(2) 0.62379(8) 0.0316(5) Uani 1 1 d .
C16 C 0.03313(15) 0.2041(2) 0.45239(9) 0.0302(5) Uani 1 1 d .
C15 C -0.05010(15) 0.4962(2) 0.60277(9) 0.0340(5) Uani 1 1 d .
C14 C -0.05113(15) 0.1641(2) 0.46151(9) 0.0308(5) Uani 1 1 d .
N2 N 0.03711(15) 0.4743(2) 0.67066(9) 0.0415(5) Uani 1 1 d .
C13 C 0.07233(15) 0.2034(2) 0.50391(9) 0.0336(5) Uani 1 1 d .
C12 C 0.02032(16) 0.6072(3) 0.66770(9) 0.0384(6) Uani 1 1 d .
C11 C -0.36589(17) 0.1646(3) 0.79274(10) 0.0431(6) Uani 1 1 d .
O4 O -0.09419(12) 0.1121(2) 0.65330(7) 0.0559(5) Uani 1 1 d .
C9 C -0.22590(18) 0.0100(3) 0.67593(10) 0.0392(6) Uani 1 1 d .
C8 C -0.16566(16) 0.0717(2) 0.63435(9) 0.0377(5) Uani 1 1 d .
C7 C -0.3190(2) 0.0607(3) 0.75810(11) 0.0461(7) Uani 1 1 d .
C6 C -0.26785(17) 0.1194(2) 0.71121(10) 0.0344(5) Uani 1 1 d .
O3 O -0.18652(12) 0.0805(2) 0.58581(7) 0.0656(6) Uani 1 1 d .
O2 O -0.36884(17) 0.2829(2) 0.77787(10) 0.0815(8) Uani 1 1 d .
C5 C 0.0593(3) 0.7050(3) 0.70732(14) 0.0575(8) Uani 1 1 d .
C4 C -0.07151(17) 0.7564(3) 0.60203(10) 0.0347(5) Uani 1 1 d .
O1 O 0.09730(13) 0.11817(19) 0.66460(7) 0.0583(5) Uani 1 1 d .
C3 C -0.12500(18) 0.1464(3) 0.42342(12) 0.0447(6) Uani 1 1 d .
C2 C -0.1074(2) 0.4561(3) 0.55639(13) 0.0490(7) Uani 1 1 d .
C1 C 0.16343(17) 0.2320(3) 0.51989(12) 0.0555(7) Uani 1 1 d .
H1A H 0.1695 0.2225 0.5590 0.083 Uiso 1 1 calc R
H1B H 0.1783 0.3229 0.5093 0.083 Uiso 1 1 calc R
H1C H 0.2011 0.1690 0.5017 0.083 Uiso 1 1 calc R
H6B H -0.2267(16) 0.177(2) 0.7234(10) 0.034(6) Uiso 1 1 d .
H6A H -0.3029(16) 0.173(2) 0.6896(10) 0.039(7) Uiso 1 1 d .
H4B H -0.1318(16) 0.749(2) 0.5979(9) 0.032(6) Uiso 1 1 d .
H4A H -0.0619(16) 0.824(2) 0.6280(10) 0.036(7) Uiso 1 1 d .
H9B H -0.1924(16) -0.055(3) 0.6986(10) 0.044(7) Uiso 1 1 d .
H7B H -0.2838(18) 0.012(3) 0.7802(12) 0.055(8) Uiso 1 1 d .
H9A H -0.2701(18) -0.043(3) 0.6580(12) 0.058(8) Uiso 1 1 d .
H5B H 0.116(2) 0.724(3) 0.6966(14) 0.078(12) Uiso 1 1 d .
H2B H -0.077(2) 0.462(3) 0.5249(14) 0.079(11) Uiso 1 1 d .
H3B H -0.142(2) 0.231(4) 0.4119(13) 0.073(10) Uiso 1 1 d .
H444 H -0.1022(16) 0.120(3) 0.5334(10) 0.038(7) Uiso 1 1 d .
H2A H -0.125(2) 0.373(4) 0.5586(13) 0.073(11) Uiso 1 1 d .
H7A H -0.362(2) -0.013(3) 0.7455(12) 0.072(10) Uiso 1 1 d .
H3A H -0.169(2) 0.109(3) 0.4424(13) 0.076(10) Uiso 1 1 d .
H5A H 0.060(2) 0.667(4) 0.7428(16) 0.090(12) Uiso 1 1 d .
H222 H 0.0684(19) 0.428(3) 0.6915(12) 0.058(9) Uiso 1 1 d .
H3C H -0.113(2) 0.090(3) 0.3924(15) 0.087(11) Uiso 1 1 d .
H2C H -0.159(2) 0.510(3) 0.5575(12) 0.080(10) Uiso 1 1 d .
H5C H 0.031(3) 0.787(4) 0.7069(17) 0.103(14) Uiso 1 1 d .

loop_
_atom_site_aniso_label
_atom_site_aniso_U_11
_atom_site_aniso_U_22
_atom_site_aniso_U_33
_atom_site_aniso_U_23
_atom_site_aniso_U_13
_atom_site_aniso_U_12
Zn1 0.03828(18) 0.03367(18) 0.02739(16) 0.00115(10) -0.00465(11) 0.00092(11)
N1 0.0449(12) 0.0326(11) 0.0382(11) 0.0003(9) -0.0089(9) 0.0027(9)
N3 0.0352(10) 0.0363(11) 0.0279(10) 0.0007(8) -0.0011(8) -0.0004(8)
N4 0.0333(11) 0.0377(11) 0.0263(10) -0.0003(8) 0.0018(9) -0.0018(9)
C17 0.0356(12) 0.0332(13) 0.0259(11) 0.0019(9) 0.0055(9) 0.0025(10)
C16 0.0350(12) 0.0266(12) 0.0291(11) 0.0025(9) 0.0043(9) 0.0057(9)
C15 0.0342(13) 0.0376(13) 0.0303(11) 0.0019(10) 0.0002(9) 0.0025(10)
C14 0.0381(13) 0.0275(11) 0.0267(11) -0.0021(9) 0.0012(10) 0.0022(10)
N2 0.0525(13) 0.0347(12) 0.0372(11) 0.0031(9) -0.0129(10) 0.0025(10)
C13 0.0357(12) 0.0329(13) 0.0324(12) 0.0021(9) 0.0004(10) 0.0016(10)
C12 0.0490(14) 0.0371(14) 0.0292(12) 0.0023(10) 0.0004(10) -0.0007(11)
C11 0.0450(15) 0.0472(16) 0.0371(13) 0.0017(11) 0.0109(11) 0.0067(12)
O4 0.0576(12) 0.0706(13) 0.0395(10) -0.0024(9) 0.0071(9) -0.0231(10)
C9 0.0473(16) 0.0351(14) 0.0353(13) -0.0004(11) 0.0111(11) -0.0009(12)
C8 0.0417(14) 0.0339(13) 0.0373(13) -0.0014(10) 0.0088(11) 0.0038(11)
C7 0.0563(18) 0.0411(15) 0.0409(14) 0.0061(12) 0.0186(13) 0.0104(13)
C6 0.0373(14) 0.0341(13) 0.0318(12) 0.0004(10) 0.0048(10) 0.0030(11)
O3 0.0459(11) 0.1150(18) 0.0358(10) 0.0157(11) 0.0046(9) -0.0135(11)
O2 0.118(2) 0.0443(12) 0.0820(16) 0.0043(11) 0.0614(15) 0.0157(12)
C5 0.084(3) 0.0460(18) 0.0422(17) -0.0034(14) -0.0169(17) -0.0029(18)
C4 0.0391(15) 0.0359(14) 0.0292(12) 0.0007(10) 0.0068(10) 0.0051(11)
O1 0.0696(13) 0.0604(12) 0.0448(10) -0.0123(9) -0.0286(9) 0.0234(10)
C3 0.0421(15) 0.0552(19) 0.0368(15) -0.0020(13) -0.0047(12) -0.0033(14)
C2 0.0521(19) 0.0407(18) 0.0542(18) -0.0054(13) -0.0170(14) 0.0046(14)
C1 0.0380(15) 0.075(2) 0.0538(16) 0.0167(15) -0.0077(13) -0.0092(14)

loop_
_atom_type_symbol
_atom_type_description
_atom_type_scat_dispersion_real
_atom_type_scat_dispersion_imag
_atom_type_scat_source
C C 0.0033 0.0016 'International Tables Vol C Tables 4.2.6.8 and 6.1.1.4'
H H 0.0000 0.0000 'International Tables Vol C Tables 4.2.6.8 and 6.1.1.4'
N N 0.0061 0.0033 'International Tables Vol C Tables 4.2.6.8 and 6.1.1.4'
O O 0.0106 0.0060 'International Tables Vol C Tables 4.2.6.8 and 6.1.1.4'
Zn Zn 0.2839 1.4301 'International Tables Vol C Tables 4.2.6.8 and 6.1.1.4'

loop_
_geom_angle_atom_site_label_1
_geom_angle_atom_site_label_2
_geom_angle_atom_site_label_3
_geom_angle
_geom_angle_site_symmetry_1
_geom_angle_site_symmetry_3
_geom_angle_publ_flag
O1 Zn1 O4 101.66(9) . . y
O1 Zn1 N1 116.21(8) . . y
O4 Zn1 N1 110.19(9) . . y
O1 Zn1 N3 112.53(8) . . y
O4 Zn1 N3 110.03(8) . . y
N1 Zn1 N3 106.18(8) . . y
C15 N1 N2 105.58(19) . . ?
C15 N1 Zn1 132.27(16) . . ?
N2 N1 Zn1 122.14(15) . . ?
C13 N3 N4 105.81(18) . . ?
C13 N3 Zn1 132.69(16) . . ?
N4 N3 Zn1 116.85(14) . . ?
C14 N4 N3 111.8(2) . . ?
C14 N4 H444 129.7(17) . . ?
N3 N4 H444 118.5(17) . . ?
C12 C17 C15 105.2(2) . . ?
C12 C17 C4 128.0(2) . . ?
C15 C17 C4 126.8(2) . . ?
C14 C16 C13 105.45(19) . . ?
C14 C16 C4 126.1(2) . 5_566 ?
C13 C16 C4 128.4(2) . 5_566 ?
N1 C15 C17 110.6(2) . . ?
N1 C15 C2 121.3(2) . . ?
C17 C15 C2 128.1(2) . . ?
N4 C14 C16 107.1(2) . . ?
N4 C14 C3 121.4(2) . . ?
C16 C14 C3 131.5(2) . . ?
C12 N2 N1 111.7(2) . . ?
C12 N2 H222 133(2) . . ?
N1 N2 H222 115(2) . . ?
N3 C13 C16 109.9(2) . . ?
N3 C13 C1 119.8(2) . . ?
C16 C13 C1 130.3(2) . . ?
N2 C12 C17 106.9(2) . . ?
N2 C12 C5 121.3(2) . . ?
C17 C12 C5 131.7(2) . . ?
O2 C11 O1 124.7(2) . 6_557 ?
O2 C11 C7 119.9(2) . . ?
O1 C11 C7 115.3(2) 6_557 . ?
C8 O4 Zn1 135.48(16) . . ?
C8 C9 C6 111.0(2) . . ?
C8 C9 H9B 108.1(14) . . ?
C6 C9 H9B 111.6(14) . . ?
C8 C9 H9A 110.8(17) . . ?
C6 C9 H9A 109.5(16) . . ?
H9B C9 H9A 106(2) . . ?
O3 C8 O4 124.0(2) . . ?
O3 C8 C9 120.8(2) . . ?
O4 C8 C9 115.2(2) . . ?
C6 C7 C11 114.6(2) . . ?
C6 C7 H7B 109.6(18) . . ?
C11 C7 H7B 108.5(18) . . ?
C6 C7 H7A 112.6(17) . . ?
C11 C7 H7A 109.7(17) . . ?
H7B C7 H7A 101(2) . . ?
C7 C6 C9 112.4(2) . . ?
C7 C6 H6B 111.4(15) . . ?
C9 C6 H6B 109.1(15) . . ?
C7 C6 H6A 110.0(15) . . ?
C9 C6 H6A 109.6(15) . . ?
H6B C6 H6A 104(2) . . ?
C12 C5 H5B 109(2) . . ?
C12 C5 H5A 110(2) . . ?
H5B C5 H5A 109(3) . . ?
C12 C5 H5C 112(3) . . ?
H5B C5 H5C 106(3) . . ?
H5A C5 H5C 111(3) . . ?
C17 C4 C16 112.78(19) . 5_566 ?
C17 C4 H4B 109.9(15) . . ?
C16 C4 H4B 108.6(14) 5_566 . ?
C17 C4 H4A 108.3(15) . . ?
C16 C4 H4A 110.5(15) 5_566 . ?
H4B C4 H4A 106(2) . . ?
C11 O1 Zn1 127.13(17) 6_657 . ?
C14 C3 H3B 108(2) . . ?
C14 C3 H3A 109(2) . . ?
H3B C3 H3A 108(3) . . ?
C14 C3 H3C 114(2) . . ?
H3B C3 H3C 110(3) . . ?
H3A C3 H3C 109(3) . . ?
C15 C2 H2B 109(2) . . ?
C15 C2 H2A 113(2) . . ?
H2B C2 H2A 106(3) . . ?
C15 C2 H2C 109.3(19) . . ?
H2B C2 H2C 115(3) . . ?
H2A C2 H2C 104(3) . . ?
C13 C1 H1A 109.5 . . ?
C13 C1 H1B 109.5 . . ?
H1A C1 H1B 109.5 . . ?
C13 C1 H1C 109.5 . . ?
H1A C1 H1C 109.5 . . ?
H1B C1 H1C 109.5 . . ?

loop_
_geom_bond_atom_site_label_1
_geom_bond_atom_site_label_2
_geom_bond_distance
_geom_bond_site_symmetry_2
_geom_bond_publ_flag
Zn1 O1 1.9179(17) . y
Zn1 O4 1.9287(18) . y
Zn1 N1 2.008(2) . y
Zn1 N3 2.0095(19) . y
N1 C15 1.338(3) . ?
N1 N2 1.356(3) . ?
N3 C13 1.346(3) . ?
N3 N4 1.346(3) . ?
N4 C14 1.336(3) . ?
N4 H444 0.83(3) . ?
C17 C12 1.390(3) . ?
C17 C15 1.393(3) . ?
C17 C4 1.499(3) . ?
C16 C14 1.383(3) . ?
C16 C13 1.393(3) . ?
C16 C4 1.503(3) 5_566 ?
C15 C2 1.490(3) . ?
C14 C3 1.484(3) . ?
N2 C12 1.338(3) . ?
N2 H222 0.84(3) . ?
C13 C1 1.492(3) . ?
C12 C5 1.491(4) . ?
C11 O2 1.222(3) . ?
C11 O1 1.270(3) 6_557 ?
C11 C7 1.512(3) . ?
O4 C8 1.265(3) . ?
C9 C8 1.505(3) . ?
C9 C6 1.524(3) . ?
C9 H9B 0.99(3) . ?
C9 H9A 0.97(3) . ?
C8 O3 1.228(3) . ?
C7 C6 1.505(3) . ?
C7 H7B 0.90(3) . ?
C7 H7A 1.03(3) . ?
C6 H6B 0.90(2) . ?
C6 H6A 0.92(3) . ?
C5 H5B 0.94(4) . ?
C5 H5A 0.94(4) . ?
C5 H5C 0.92(4) . ?
C4 C16 1.503(3) 5_566 ?
C4 H4B 0.94(2) . ?
C4 H4A 0.93(2) . ?
O1 C11 1.270(3) 6_657 ?
C3 H3B 0.92(4) . ?
C3 H3A 0.91(3) . ?
C3 H3C 0.96(4) . ?
C2 H2B 0.90(3) . ?
C2 H2A 0.86(4) . ?
C2 H2C 0.96(4) . ?
C1 H1A 0.9600 . ?
C1 H1B 0.9600 . ?
C1 H1C 0.9600 . ?
